data_4500468
loop_
_publ_author_name
'Jetti, Ram K. R.'
'Bhogala, Balakrishna R.'
'Gorantla, Asha R.'
'Karusula, Nageswara R.'
'Datta, Debashish'

_publ_section_title
;
 Structural and Thermodynamic Features of Three Stable Crystal Forms of
 Temazepam: A Sedative Drug
;
_journal_issue 6
_journal_name_full 'Crystal Growth &amp; Design'
_journal_page_first 2039
_journal_paper_doi 10.1021/cg1015675
_journal_volume 11
_journal_year 2011
_chemical_formula_moiety C16H13ClN2O2
_chemical_formula_sum 'C16 H13 Cl N2 O2'
_chemical_formula_weight 300.73
_chemical_melting_point 411.5
_chemical_name_common Temazepam
_chemical_name_systematic
; 
 7-Chloro-1,3-dihydro-3-hydroxy-1-methyl-5-phenyl-2H-1,4-benzodiazepin- 2-one
;
_space_group_IT_number 2
_symmetry_cell_setting triclinic
_symmetry_space_group_name_Hall '-P 1'
_symmetry_space_group_name_H-M 'P -1'
_atom_sites_solution_hydrogens geom
_atom_sites_solution_primary direct
_atom_sites_solution_secondary difmap
_audit_creation_method SHELXL-97
_cell_angle_alpha 101.60(3)
_cell_angle_beta 104.53(3)
_cell_angle_gamma 98.76(3)
_cell_formula_units_Z 4
_cell_length_a 9.789(2)
_cell_length_b 12.235(2)
_cell_length_c 13.586(3)
_cell_measurement_reflns_used 4316
_cell_measurement_temperature 295(2)
_cell_measurement_theta_max 46.231
_cell_measurement_theta_min 3.567
_cell_volume 1507.3(6)
_computing_cell_refinement 'Crystal structure'
_computing_data_collection 'Crystal clear 2.0'
_computing_data_reduction 'Crystal structure'
_computing_structure_refinement 'SHELXL-97 (Sheldrick, 1997)'
_computing_structure_solution 'SHELXS-97 (Sheldrick, 1990)'
_diffrn_ambient_temperature 295(2)
_diffrn_measured_fraction_theta_full 0.992
_diffrn_measured_fraction_theta_max 0.974
_diffrn_measurement_device_type 'Rigaku Mercury375R/M CCD (XtaLAB mini)'
_diffrn_measurement_method 'phi and omega scan'
_diffrn_radiation_monochromator graphite
_diffrn_radiation_source 'fine-focus sealed tube'
_diffrn_radiation_type MoK\a
_diffrn_radiation_wavelength 0.71073
_diffrn_reflns_av_R_equivalents 0.0922
_diffrn_reflns_av_sigmaI/netI 0.0700
_diffrn_reflns_limit_h_max 12
_diffrn_reflns_limit_h_min -12
_diffrn_reflns_limit_k_max 15
_diffrn_reflns_limit_k_min -12
_diffrn_reflns_limit_l_max 17
_diffrn_reflns_limit_l_min -16
_diffrn_reflns_number 8565
_diffrn_reflns_theta_full 25.00
_diffrn_reflns_theta_max 27.59
_diffrn_reflns_theta_min 2.05
_exptl_absorpt_coefficient_mu 0.259
_exptl_absorpt_correction_T_max 0.9696
_exptl_absorpt_correction_T_min 0.9501
_exptl_absorpt_correction_type multi-scan
_exptl_absorpt_process_details 'Jacobson, R. (1998) Private communication'
_exptl_crystal_colour Colorless
_exptl_crystal_density_diffrn 1.325
_exptl_crystal_density_method 'not measured'
_exptl_crystal_description Blocks
_exptl_crystal_F_000 624
_exptl_crystal_size_max 0.20
_exptl_crystal_size_mid 0.16
_exptl_crystal_size_min 0.12
_refine_diff_density_max 0.589
_refine_diff_density_min -0.411
_refine_diff_density_rms 0.101
_refine_ls_extinction_method none
_refine_ls_goodness_of_fit_ref 1.063
_refine_ls_hydrogen_treatment mixed
_refine_ls_matrix_type full
_refine_ls_number_parameters 389
_refine_ls_number_reflns 6799
_refine_ls_number_restraints 0
_refine_ls_restrained_S_all 1.063
_refine_ls_R_factor_all 0.0935
_refine_ls_R_factor_gt 0.0707
_refine_ls_shift/su_max 0.000
_refine_ls_shift/su_mean 0.000
_refine_ls_structure_factor_coef Fsqd
_refine_ls_weighting_details 'calc w=1/[\s^2^(Fo^2^)+(0.1178P)^2^+0.2276P] where P=(Fo^2^+2Fc^2^)/3'
_refine_ls_weighting_scheme calc
_refine_ls_wR_factor_gt 0.1932
_refine_ls_wR_factor_ref 0.2262
_reflns_number_gt 4901
_reflns_number_total 6799
_reflns_threshold_expression >2sigma(I)
_cod_data_source_file cg1015675_si_002.cif
_cod_data_source_block Form-VI
_cod_depositor_comments
;
The following automatic conversions were performed:

'_symmetry_cell_setting' value 'Triclinic' changed to 'triclinic'
according to /home/saulius/struct/CIF-dictionaries/cif_core.dic
dictionary named 'cif_core.dic' version 2.4.1 from
2010-06-29.

'_exptl_absorpt_correction_type' value 'Multi-scan'
changed to 'multi-scan' according to
/home/saulius/struct/CIF-dictionaries/cif_core.dic dictionary named
'cif_core.dic' version 2.4.1 from 2010-06-29.

Automatic conversion script
Id: cif_fix_values 1715 2011-07-08 13:25:40Z adriana 
;
_cod_original_cell_volume 1507.3(5)
_cod_original_sg_symbol_H-M P-1
_cod_database_code 4500468

loop_
_symmetry_equiv_pos_as_xyz
'x, y, z'
'-x, -y, -z'

loop_
_atom_site_label
_atom_site_type_symbol
_atom_site_fract_x
_atom_site_fract_y
_atom_site_fract_z
_atom_site_U_iso_or_equiv
_atom_site_adp_type
_atom_site_occupancy
_atom_site_symmetry_multiplicity
_atom_site_calc_flag
_atom_site_refinement_flags
N1 N -0.1532(2) 0.02878(17) 0.15598(17) 0.0539(5) Uani 1 1 d .
C2 C -0.1081(3) 0.07715(19) 0.08325(19) 0.0508(5) Uani 1 1 d .
C3 C 0.0552(3) 0.11580(19) 0.10526(18) 0.0470(5) Uani 1 1 d .
H3 H 0.1033 0.0541 0.1213 0.056 Uiso 1 1 calc R
N4 N 0.1038(2) 0.21388(15) 0.19503(15) 0.0458(4) Uani 1 1 d .
C5 C 0.1103(2) 0.19847(18) 0.28677(18) 0.0447(5) Uani 1 1 d .
C6 C 0.1530(3) 0.0559(2) 0.3933(2) 0.0617(7) Uani 1 1 d .
H6 H 0.2344 0.1088 0.4380 0.074 Uiso 1 1 calc R
C7 C 0.1177(4) -0.0499(3) 0.4124(3) 0.0725(8) Uani 1 1 d .
C8 C -0.0027(4) -0.1296(3) 0.3472(3) 0.0785(9) Uani 1 1 d .
H8 H -0.0254 -0.2008 0.3606 0.094 Uiso 1 1 calc R
C9 C -0.0890(4) -0.1032(2) 0.2624(3) 0.0708(8) Uani 1 1 d .
H9 H -0.1706 -0.1569 0.2190 0.085 Uiso 1 1 calc R
C10 C -0.0561(3) 0.0032(2) 0.2400(2) 0.0535(6) Uani 1 1 d .
C11 C 0.0663(3) 0.0842(2) 0.30630(19) 0.0499(5) Uani 1 1 d .
C12 C 0.1619(3) 0.3020(2) 0.37544(18) 0.0491(5) Uani 1 1 d .
C13 C 0.0965(3) 0.3166(3) 0.4563(2) 0.0644(7) Uani 1 1 d .
H13 H 0.0280 0.2573 0.4602 0.077 Uiso 1 1 calc R
C14 C 0.1349(5) 0.4209(3) 0.5308(2) 0.0834(10) Uani 1 1 d .
H14 H 0.0900 0.4320 0.5837 0.100 Uiso 1 1 calc R
C15 C 0.2385(5) 0.5072(3) 0.5267(3) 0.0919(12) Uani 1 1 d .
H15 H 0.2637 0.5765 0.5770 0.110 Uiso 1 1 calc R
C16 C 0.3057(4) 0.4922(3) 0.4488(3) 0.0814(9) Uani 1 1 d .
H16 H 0.3774 0.5509 0.4476 0.098 Uiso 1 1 calc R
C17 C 0.2676(3) 0.3911(2) 0.3726(2) 0.0620(7) Uani 1 1 d .
H17 H 0.3120 0.3821 0.3194 0.074 Uiso 1 1 calc R
C18 C -0.3079(3) -0.0235(3) 0.1274(3) 0.0781(9) Uani 1 1 d .
H18A H -0.3637 0.0263 0.0976 0.117 Uiso 1 1 calc R
H18B H -0.3329 -0.0353 0.1890 0.117 Uiso 1 1 calc R
H18C H -0.3281 -0.0955 0.0769 0.117 Uiso 1 1 calc R
O19 O -0.1923(2) 0.09234(17) 0.00679(16) 0.0686(5) Uani 1 1 d .
H20 H 0.021(4) 0.181(3) -0.008(3) 0.079(11) Uiso 1 1 d .
O20 O 0.0869(2) 0.14746(16) 0.01841(14) 0.0568(4) Uani 1 1 d .
Cl21 Cl 0.22790(14) -0.08323(10) 0.51951(8) 0.1061(4) Uani 1 1 d .
N22 N 0.9425(2) 0.56426(17) 0.15478(16) 0.0493(5) Uani 1 1 d .
C23 C 0.9223(2) 0.6068(2) 0.0679(2) 0.0510(5) Uani 1 1 d .
C24 C 0.7686(3) 0.5734(2) -0.00479(19) 0.0488(5) Uani 1 1 d .
H24 H 0.7324 0.4913 -0.0163 0.059 Uiso 1 1 calc R
N25 N 0.6820(2) 0.63620(17) 0.04954(16) 0.0492(5) Uani 1 1 d .
C26 C 0.6475(2) 0.60112(19) 0.12520(19) 0.0455(5) Uani 1 1 d .
C27 C 0.5906(3) 0.4198(2) 0.17933(18) 0.0485(5) Uani 1 1 d .
H27 H 0.4976 0.4313 0.1744 0.058 Uiso 1 1 calc R
C28 C 0.6288(3) 0.3231(2) 0.2059(2) 0.0528(6) Uani 1 1 d .
C29 C 0.7683(3) 0.3057(2) 0.2158(2) 0.0571(6) Uani 1 1 d .
H29 H 0.7936 0.2408 0.2343 0.069 Uiso 1 1 calc R
C30 C 0.8689(3) 0.3854(2) 0.1979(2) 0.0538(6) Uani 1 1 d .
H30 H 0.9622 0.3739 0.2049 0.065 Uiso 1 1 calc R
C31 C 0.8331(2) 0.48259(19) 0.16963(18) 0.0447(5) Uani 1 1 d .
C32 C 0.6916(2) 0.50070(18) 0.15984(17) 0.0434(5) Uani 1 1 d .
C33 C 0.5601(2) 0.66734(19) 0.18095(19) 0.0473(5) Uani 1 1 d .
C34 C 0.5767(3) 0.6783(2) 0.2873(2) 0.0594(6) Uani 1 1 d .
H34 H 0.6363 0.6385 0.3240 0.071 Uiso 1 1 calc R
C35 C 0.5039(3) 0.7492(3) 0.3391(3) 0.0716(8) Uani 1 1 d .
H35 H 0.5163 0.7574 0.4105 0.086 Uiso 1 1 calc R
C36 C 0.4138(3) 0.8068(3) 0.2846(3) 0.0731(8) Uani 1 1 d .
H36 H 0.3665 0.8547 0.3197 0.088 Uiso 1 1 calc R
C37 C 0.3932(3) 0.7941(2) 0.1783(3) 0.0659(7) Uani 1 1 d .
H37 H 0.3305 0.8320 0.1417 0.079 Uiso 1 1 calc R
C38 C 0.4660(3) 0.7250(2) 0.1260(2) 0.0540(6) Uani 1 1 d .
H38 H 0.4524 0.7169 0.0545 0.065 Uiso 1 1 calc R
C39 C 1.0888(3) 0.5926(3) 0.2286(2) 0.0648(7) Uani 1 1 d .
H39A H 1.1344 0.6694 0.2332 0.097 Uiso 1 1 calc R
H39B H 1.1446 0.5409 0.2041 0.097 Uiso 1 1 calc R
H39C H 1.0828 0.5860 0.2967 0.097 Uiso 1 1 calc R
O40 O 1.0199(2) 0.66989(19) 0.05147(19) 0.0724(6) Uani 1 1 d .
H41 H 0.817(6) 0.684(5) -0.086(4) 0.16(2) Uiso 1 1 d .
O41 O 0.7604(2) 0.59869(18) -0.10234(15) 0.0606(5) Uani 1 1 d .
Cl42 Cl 0.50165(10) 0.22218(7) 0.22777(9) 0.0862(3) Uani 1 1 d .

loop_
_atom_site_aniso_label
_atom_site_aniso_U_11
_atom_site_aniso_U_22
_atom_site_aniso_U_33
_atom_site_aniso_U_23
_atom_site_aniso_U_13
_atom_site_aniso_U_12
N1 0.0570(12) 0.0472(10) 0.0533(12) 0.0038(9) 0.0209(10) 0.0022(9)
C2 0.0621(14) 0.0423(11) 0.0448(13) 0.0033(9) 0.0169(11) 0.0097(10)
C3 0.0630(14) 0.0426(11) 0.0394(11) 0.0093(9) 0.0216(10) 0.0136(10)
N4 0.0514(10) 0.0433(9) 0.0437(10) 0.0086(8) 0.0170(8) 0.0108(8)
C5 0.0487(11) 0.0431(11) 0.0438(12) 0.0098(9) 0.0155(9) 0.0127(9)
C6 0.0770(18) 0.0614(15) 0.0545(15) 0.0211(12) 0.0233(13) 0.0221(13)
C7 0.105(2) 0.0700(18) 0.0654(18) 0.0345(15) 0.0418(17) 0.0350(18)
C8 0.122(3) 0.0529(15) 0.080(2) 0.0283(15) 0.051(2) 0.0229(17)
C9 0.098(2) 0.0486(14) 0.0697(19) 0.0135(13) 0.0389(17) 0.0046(14)
C10 0.0699(15) 0.0462(12) 0.0497(13) 0.0095(10) 0.0302(12) 0.0104(11)
C11 0.0631(14) 0.0443(11) 0.0479(13) 0.0117(10) 0.0246(11) 0.0133(10)
C12 0.0544(13) 0.0503(12) 0.0405(12) 0.0093(9) 0.0079(10) 0.0178(10)
C13 0.0813(19) 0.0718(17) 0.0420(13) 0.0124(12) 0.0174(12) 0.0249(15)
C14 0.117(3) 0.093(2) 0.0391(14) 0.0039(14) 0.0177(16) 0.043(2)
C15 0.132(3) 0.0667(19) 0.0512(18) -0.0087(15) -0.0061(19) 0.032(2)
C16 0.089(2) 0.0578(16) 0.069(2) 0.0003(14) -0.0061(17) 0.0013(15)
C17 0.0618(15) 0.0555(14) 0.0590(16) 0.0066(12) 0.0109(12) 0.0048(12)
C18 0.0624(17) 0.077(2) 0.083(2) 0.0065(16) 0.0245(16) -0.0066(15)
O19 0.0716(12) 0.0681(12) 0.0594(12) 0.0156(9) 0.0074(9) 0.0154(10)
O20 0.0758(12) 0.0577(10) 0.0452(9) 0.0166(8) 0.0280(9) 0.0169(9)
Cl21 0.1431(10) 0.1124(8) 0.0925(7) 0.0635(6) 0.0390(6) 0.0576(7)
N22 0.0374(9) 0.0551(11) 0.0560(12) 0.0165(9) 0.0115(8) 0.0116(8)
C23 0.0427(11) 0.0518(13) 0.0614(15) 0.0174(11) 0.0165(10) 0.0116(10)
C24 0.0482(12) 0.0515(12) 0.0483(13) 0.0157(10) 0.0151(10) 0.0091(10)
N25 0.0422(10) 0.0524(11) 0.0547(12) 0.0172(9) 0.0137(8) 0.0108(8)
C26 0.0391(10) 0.0438(11) 0.0508(12) 0.0104(9) 0.0101(9) 0.0078(9)
C27 0.0477(12) 0.0501(12) 0.0473(12) 0.0091(10) 0.0154(10) 0.0109(10)
C28 0.0619(14) 0.0460(12) 0.0528(14) 0.0106(10) 0.0237(11) 0.0086(10)
C29 0.0704(16) 0.0481(13) 0.0621(15) 0.0180(11) 0.0257(13) 0.0237(12)
C30 0.0546(13) 0.0557(13) 0.0608(15) 0.0186(11) 0.0230(11) 0.0249(11)
C31 0.0430(11) 0.0458(11) 0.0438(12) 0.0076(9) 0.0120(9) 0.0109(9)
C32 0.0430(11) 0.0431(11) 0.0425(11) 0.0079(9) 0.0110(9) 0.0108(9)
C33 0.0408(11) 0.0436(11) 0.0568(14) 0.0111(10) 0.0145(10) 0.0080(9)
C34 0.0557(14) 0.0624(15) 0.0598(16) 0.0118(12) 0.0159(12) 0.0180(12)
C35 0.0752(18) 0.0727(18) 0.0658(18) 0.0039(14) 0.0294(15) 0.0158(15)
C36 0.0581(16) 0.0648(17) 0.099(2) 0.0072(16) 0.0354(16) 0.0172(13)
C37 0.0484(13) 0.0570(15) 0.097(2) 0.0214(14) 0.0216(14) 0.0197(11)
C38 0.0440(12) 0.0490(12) 0.0689(16) 0.0170(11) 0.0150(11) 0.0093(10)
C39 0.0404(12) 0.0809(18) 0.0673(17) 0.0162(14) 0.0077(11) 0.0128(12)
O40 0.0480(10) 0.0822(13) 0.0969(16) 0.0434(12) 0.0261(10) 0.0074(9)
O41 0.0624(11) 0.0701(12) 0.0545(10) 0.0248(9) 0.0210(8) 0.0108(9)
Cl42 0.0895(6) 0.0636(5) 0.1250(8) 0.0383(5) 0.0563(5) 0.0119(4)

loop_
_atom_type_symbol
_atom_type_description
_atom_type_scat_dispersion_real
_atom_type_scat_dispersion_imag
_atom_type_scat_source
C C 0.0033 0.0016 'International Tables Vol C Tables 4.2.6.8 and 6.1.1.4'
H H 0.0000 0.0000 'International Tables Vol C Tables 4.2.6.8 and 6.1.1.4'
N N 0.0061 0.0033 'International Tables Vol C Tables 4.2.6.8 and 6.1.1.4'
O O 0.0106 0.0060 'International Tables Vol C Tables 4.2.6.8 and 6.1.1.4'
Cl Cl 0.1484 0.1585 'International Tables Vol C Tables 4.2.6.8 and 6.1.1.4'

loop_
_geom_angle_atom_site_label_1
_geom_angle_atom_site_label_2
_geom_angle_atom_site_label_3
_geom_angle
C2 N1 C10 122.6(2)
C2 N1 C18 116.3(2)
C10 N1 C18 119.2(2)
O19 C2 N1 122.6(2)
O19 C2 C3 120.9(2)
N1 C2 C3 116.4(2)
O20 C3 N4 109.41(18)
O20 C3 C2 110.4(2)
N4 C3 C2 107.11(18)
O20 C3 H3 110.0
N4 C3 H3 110.0
C2 C3 H3 110.0
C5 N4 C3 119.02(19)
N4 C5 C12 116.4(2)
N4 C5 C11 123.5(2)
C12 C5 C11 120.1(2)
C7 C6 C11 120.3(3)
C7 C6 H6 119.8
C11 C6 H6 119.8
C8 C7 C6 120.9(3)
C8 C7 Cl21 119.8(2)
C6 C7 Cl21 119.4(3)
C9 C8 C7 119.6(3)
C9 C8 H8 120.2
C7 C8 H8 120.2
C8 C9 C10 121.2(3)
C8 C9 H9 119.4
C10 C9 H9 119.4
C11 C10 C9 119.1(3)
C11 C10 N1 121.8(2)
C9 C10 N1 118.9(3)
C10 C11 C6 118.9(2)
C10 C11 C5 122.4(2)
C6 C11 C5 118.7(2)
C17 C12 C13 119.4(3)
C17 C12 C5 119.2(2)
C13 C12 C5 121.0(2)
C14 C13 C12 119.4(3)
C14 C13 H13 120.3
C12 C13 H13 120.3
C15 C14 C13 120.3(3)
C15 C14 H14 119.9
C13 C14 H14 119.9
C14 C15 C16 120.5(3)
C14 C15 H15 119.7
C16 C15 H15 119.7
C17 C16 C15 120.5(3)
C17 C16 H16 119.8
C15 C16 H16 119.8
C16 C17 C12 119.8(3)
C16 C17 H17 120.1
C12 C17 H17 120.1
N1 C18 H18A 109.5
N1 C18 H18B 109.5
H18A C18 H18B 109.5
N1 C18 H18C 109.5
H18A C18 H18C 109.5
H18B C18 H18C 109.5
C3 O20 H20 108(2)
C23 N22 C31 122.7(2)
C23 N22 C39 117.9(2)
C31 N22 C39 118.9(2)
O40 C23 N22 122.5(2)
O40 C23 C24 122.7(2)
N22 C23 C24 114.8(2)
O41 C24 N25 110.8(2)
O41 C24 C23 112.0(2)
N25 C24 C23 106.7(2)
O41 C24 H24 109.1
N25 C24 H24 109.1
C23 C24 H24 109.1
C26 N25 C24 118.0(2)
N25 C26 C32 123.3(2)
N25 C26 C33 117.3(2)
C32 C26 C33 119.3(2)
C28 C27 C32 120.2(2)
C28 C27 H27 119.9
C32 C27 H27 119.9
C27 C28 C29 120.7(2)
C27 C28 Cl42 119.8(2)
C29 C28 Cl42 119.6(2)
C30 C29 C28 119.6(2)
C30 C29 H29 120.2
C28 C29 H29 120.2
C29 C30 C31 121.1(2)
C29 C30 H30 119.4
C31 C30 H30 119.4
C30 C31 C32 119.5(2)
C30 C31 N22 118.9(2)
C32 C31 N22 121.5(2)
C27 C32 C31 119.0(2)
C27 C32 C26 119.94(19)
C31 C32 C26 121.0(2)
C34 C33 C38 119.2(2)
C34 C33 C26 121.4(2)
C38 C33 C26 119.3(2)
C33 C34 C35 120.0(3)
C33 C34 H34 120.0
C35 C34 H34 120.0
C36 C35 C34 120.1(3)
C36 C35 H35 119.9
C34 C35 H35 119.9
C35 C36 C37 120.4(3)
C35 C36 H36 119.8
C37 C36 H36 119.8
C36 C37 C38 120.1(3)
C36 C37 H37 120.0
C38 C37 H37 120.0
C37 C38 C33 120.1(3)
C37 C38 H38 120.0
C33 C38 H38 120.0
N22 C39 H39A 109.5
N22 C39 H39B 109.5
H39A C39 H39B 109.5
N22 C39 H39C 109.5
H39A C39 H39C 109.5
H39B C39 H39C 109.5
C24 O41 H41 107(3)

loop_
_geom_bond_atom_site_label_1
_geom_bond_atom_site_label_2
_geom_bond_distance
N1 C2 1.377(3)
N1 C10 1.412(4)
N1 C18 1.471(4)
C2 O19 1.220(3)
C2 C3 1.531(4)
C3 O20 1.403(3)
C3 N4 1.449(3)
C3 H3 0.9800
N4 C5 1.285(3)
C5 C12 1.482(3)
C5 C11 1.495(3)
C6 C7 1.381(4)
C6 C11 1.409(4)
C6 H6 0.9300
C7 C8 1.379(5)
C7 Cl21 1.742(3)
C8 C9 1.375(5)
C8 H8 0.9300
C9 C10 1.405(4)
C9 H9 0.9300
C10 C11 1.402(4)
C12 C17 1.398(4)
C12 C13 1.399(4)
C13 C14 1.393(4)
C13 H13 0.9300
C14 C15 1.368(5)
C14 H14 0.9300
C15 C16 1.377(5)
C15 H15 0.9300
C16 C17 1.375(4)
C16 H16 0.9300
C17 H17 0.9300
C18 H18A 0.9600
C18 H18B 0.9600
C18 H18C 0.9600
O20 H20 0.85(4)
N22 C23 1.366(3)
N22 C31 1.431(3)
N22 C39 1.472(3)
C23 O40 1.229(3)
C23 C24 1.520(3)
C24 O41 1.406(3)
C24 N25 1.462(3)
C24 H24 0.9800
N25 C26 1.289(3)
C26 C32 1.487(3)
C26 C33 1.500(3)
C27 C28 1.382(3)
C27 C32 1.402(3)
C27 H27 0.9300
C28 C29 1.391(4)
C28 Cl42 1.740(3)
C29 C30 1.379(3)
C29 H29 0.9300
C30 C31 1.388(3)
C30 H30 0.9300
C31 C32 1.414(3)
C33 C34 1.389(4)
C33 C38 1.403(3)
C34 C35 1.396(4)
C34 H34 0.9300
C35 C36 1.376(5)
C35 H35 0.9300
C36 C37 1.380(5)
C36 H36 0.9300
C37 C38 1.386(4)
C37 H37 0.9300
C38 H38 0.9300
C39 H39A 0.9600
C39 H39B 0.9600
C39 H39C 0.9600
O41 H41 1.05(5)

loop_
_geom_torsion_atom_site_label_1
_geom_torsion_atom_site_label_2
_geom_torsion_atom_site_label_3
_geom_torsion_atom_site_label_4
_geom_torsion
C10 N1 C2 O19 175.0(2)
C18 N1 C2 O19 11.0(4)
C10 N1 C2 C3 -7.2(3)
C18 N1 C2 C3 -171.3(2)
O19 C2 C3 O20 -11.0(3)
N1 C2 C3 O20 171.27(19)
O19 C2 C3 N4 108.1(2)
N1 C2 C3 N4 -69.7(2)
O20 C3 N4 C5 -166.8(2)
C2 C3 N4 C5 73.6(3)
C3 N4 C5 C12 179.5(2)
C3 N4 C5 C11 -1.8(3)
C11 C6 C7 C8 -0.2(5)
C11 C6 C7 Cl21 179.3(2)
C6 C7 C8 C9 -0.2(5)
Cl21 C7 C8 C9 -179.6(2)
C7 C8 C9 C10 0.6(5)
C8 C9 C10 C11 -0.6(4)
C8 C9 C10 N1 -176.0(3)
C2 N1 C10 C11 50.2(3)
C18 N1 C10 C11 -146.1(3)
C2 N1 C10 C9 -134.6(3)
C18 N1 C10 C9 29.1(3)
C9 C10 C11 C6 0.2(4)
N1 C10 C11 C6 175.4(2)
C9 C10 C11 C5 178.7(2)
N1 C10 C11 C5 -6.0(3)
C7 C6 C11 C10 0.2(4)
C7 C6 C11 C5 -178.4(2)
N4 C5 C11 C10 -40.3(3)
C12 C5 C11 C10 138.3(2)
N4 C5 C11 C6 138.2(2)
C12 C5 C11 C6 -43.2(3)
N4 C5 C12 C17 -34.5(3)
C11 C5 C12 C17 146.8(2)
N4 C5 C12 C13 139.0(2)
C11 C5 C12 C13 -39.7(3)
C17 C12 C13 C14 1.8(4)
C5 C12 C13 C14 -171.7(2)
C12 C13 C14 C15 -1.8(5)
C13 C14 C15 C16 0.2(5)
C14 C15 C16 C17 1.3(5)
C15 C16 C17 C12 -1.3(5)
C13 C12 C17 C16 -0.3(4)
C5 C12 C17 C16 173.3(3)
C31 N22 C23 O40 -174.1(2)
C39 N22 C23 O40 -2.4(4)
C31 N22 C23 C24 8.0(3)
C39 N22 C23 C24 179.7(2)
O40 C23 C24 O41 14.6(3)
N22 C23 C24 O41 -167.5(2)
O40 C23 C24 N25 -106.8(3)
N22 C23 C24 N25 71.1(3)
O41 C24 N25 C26 162.2(2)
C23 C24 N25 C26 -75.6(3)
C24 N25 C26 C32 0.2(3)
C24 N25 C26 C33 179.28(19)
C32 C27 C28 C29 1.3(4)
C32 C27 C28 Cl42 -178.95(18)
C27 C28 C29 C30 -0.6(4)
Cl42 C28 C29 C30 179.7(2)
C28 C29 C30 C31 -0.3(4)
C29 C30 C31 C32 0.5(4)
C29 C30 C31 N22 178.3(2)
C23 N22 C31 C30 130.6(3)
C39 N22 C31 C30 -41.1(3)
C23 N22 C31 C32 -51.7(3)
C39 N22 C31 C32 136.6(2)
C28 C27 C32 C31 -1.1(3)
C28 C27 C32 C26 176.4(2)
C30 C31 C32 C27 0.2(3)
N22 C31 C32 C27 -177.5(2)
C30 C31 C32 C26 -177.3(2)
N22 C31 C32 C26 5.0(3)
N25 C26 C32 C27 -134.9(2)
C33 C26 C32 C27 46.0(3)
N25 C26 C32 C31 42.5(3)
C33 C26 C32 C31 -136.6(2)
N25 C26 C33 C34 -147.0(2)
C32 C26 C33 C34 32.1(3)
N25 C26 C33 C38 29.1(3)
C32 C26 C33 C38 -151.7(2)
C38 C33 C34 C35 -2.1(4)
C26 C33 C34 C35 174.0(2)
C33 C34 C35 C36 1.0(4)
C34 C35 C36 C37 0.8(5)
C35 C36 C37 C38 -1.5(4)
C36 C37 C38 C33 0.4(4)
C34 C33 C38 C37 1.4(4)
C26 C33 C38 C37 -174.8(2)
